data_4506708
loop_
_publ_author_name
'Cheng, Ping-Shing'
'Marivel, Samipillai'
'Zang, Shuang-Quan'
'Gao, Guang-Gang'
'Mak, Thomas C. W.'

_publ_section_title
;
 Argentophilic Infinite Chain, Column, and Layer Structures Assembled with
 the Multinuclear Silver(I)--Phenylethynide Supramolecular Synthon
;
_journal_issue 9
_journal_name_full 'Crystal Growth &amp; Design'
_journal_page_first 4519
_journal_paper_doi 10.1021/cg300691n
_journal_volume 12
_journal_year 2012
_chemical_formula_moiety 'C36 H32 Ag5 F6 O2 P S2'
_chemical_formula_sum 'C36 H32 Ag5 F6 O2 P S2'
_chemical_formula_weight 1245.06
_chemical_name_systematic
; 
 ? 
;
_space_group_IT_number 14
_symmetry_cell_setting monoclinic
_symmetry_space_group_name_Hall '-P 2ybc'
_symmetry_space_group_name_H-M 'P 1 21/c 1'
_atom_sites_solution_hydrogens geom
_atom_sites_solution_primary direct
_atom_sites_solution_secondary difmap
_audit_creation_method SHELXL-97
_cell_angle_alpha 90.00
_cell_angle_beta 103.0800(10)
_cell_angle_gamma 90.00
_cell_formula_units_Z 4
_cell_length_a 8.5053(6)
_cell_length_b 27.4572(19)
_cell_length_c 17.8568(12)
_cell_measurement_temperature 296(2)
_cell_volume 4061.9(5)
_computing_cell_refinement SAINT(Bruker,2001)
_computing_data_collection APEX2(Bruker,2003)
_computing_data_reduction APEX2(Bruker,2003)
_computing_molecular_graphics DIAMOND
_computing_publication_material 'SHELXL-97 (Sheldrick, 1997)'
_computing_structure_refinement 'SHELXL-97 (Sheldrick, 1997)'
_computing_structure_solution 'SHELXS-97 (Sheldrick, 1997)'
_diffrn_ambient_temperature 296(2)
_diffrn_measured_fraction_theta_full 1.000
_diffrn_measured_fraction_theta_max 1.000
_diffrn_measurement_device_type 'SMART CCD APEX II'
_diffrn_measurement_method '\w and \f'
_diffrn_radiation_monochromator graphite
_diffrn_radiation_source 'fine-focus sealed tube'
_diffrn_radiation_type MoK\a
_diffrn_radiation_wavelength 0.71073
_diffrn_reflns_av_R_equivalents 0.0333
_diffrn_reflns_av_sigmaI/netI 0.0124
_diffrn_reflns_limit_h_max 10
_diffrn_reflns_limit_h_min -10
_diffrn_reflns_limit_k_max 33
_diffrn_reflns_limit_k_min -33
_diffrn_reflns_limit_l_max 21
_diffrn_reflns_limit_l_min -21
_diffrn_reflns_number 136681
_diffrn_reflns_theta_full 25.50
_diffrn_reflns_theta_max 25.50
_diffrn_reflns_theta_min 1.39
_exptl_absorpt_coefficient_mu 2.568
_exptl_absorpt_correction_T_max 0.6993
_exptl_absorpt_correction_T_min 0.5129
_exptl_absorpt_correction_type multi-scan
_exptl_absorpt_process_details SADABS
_exptl_crystal_colour yellow
_exptl_crystal_density_diffrn 2.036
_exptl_crystal_density_method 'not measured'
_exptl_crystal_description needle
_exptl_crystal_F_000 2400
_exptl_crystal_size_max 0.30
_exptl_crystal_size_mid 0.15
_exptl_crystal_size_min 0.15
_refine_diff_density_max 1.990
_refine_diff_density_min -1.337
_refine_diff_density_rms 0.122
_refine_ls_extinction_method none
_refine_ls_goodness_of_fit_ref 1.053
_refine_ls_hydrogen_treatment constr
_refine_ls_matrix_type full
_refine_ls_number_parameters 483
_refine_ls_number_reflns 7574
_refine_ls_number_restraints 3
_refine_ls_restrained_S_all 1.055
_refine_ls_R_factor_all 0.0529
_refine_ls_R_factor_gt 0.0422
_refine_ls_shift/su_max 0.002
_refine_ls_shift/su_mean 0.000
_refine_ls_structure_factor_coef Fsqd
_refine_ls_weighting_details 'calc w=1/[\s^2^(Fo^2^)+(0.0511P)^2^+15.7089P] where P=(Fo^2^+2Fc^2^)/3'
_refine_ls_weighting_scheme calc
_refine_ls_wR_factor_gt 0.1091
_refine_ls_wR_factor_ref 0.1200
_reflns_number_gt 6340
_reflns_number_total 7574
_reflns_threshold_expression >2sigma(I)
_cod_data_source_file cg300691n_si_001.cif
_cod_data_source_block 3c
_cod_original_sg_symbol_H-M P2(1)/c
_cod_database_code 4506708

loop_
_symmetry_equiv_pos_as_xyz
'x, y, z'
'-x, y+1/2, -z+1/2'
'-x, -y, -z'
'x, -y-1/2, z-1/2'

loop_
_atom_site_label
_atom_site_type_symbol
_atom_site_fract_x
_atom_site_fract_y
_atom_site_fract_z
_atom_site_U_iso_or_equiv
_atom_site_adp_type
_atom_site_occupancy
_atom_site_symmetry_multiplicity
_atom_site_calc_flag
_atom_site_refinement_flags
Ag1 Ag 0.09759(5) 0.444694(17) -0.00723(2) 0.05154(13) Uani 1 1 d .
Ag2 Ag 0.00552(6) 0.48098(2) 0.13434(3) 0.06149(15) Uani 1 1 d .
Ag3 Ag 0.35303(5) 0.495214(18) -0.08499(3) 0.05401(13) Uani 1 1 d .
Ag4 Ag 0.45268(6) 0.41703(2) 0.03080(3) 0.06235(15) Uani 1 1 d .
Ag5 Ag 0.2867(8) 0.5335(2) 0.0615(4) 0.0628(11) Uani 0.48(5) 1 d P
Ag5' Ag 0.2798(9) 0.5445(9) 0.0542(6) 0.0836(19) Uani 0.52(5) 1 d P
C1 C 0.2593(7) 0.4452(2) 0.0995(3) 0.0575(15) Uani 1 1 d .
C2 C 0.3317(7) 0.4313(2) 0.1614(3) 0.0551(14) Uani 1 1 d .
C3 C 0.4152(7) 0.4143(3) 0.2364(3) 0.0582(15) Uani 1 1 d .
C4 C 0.5594(9) 0.3903(3) 0.2465(4) 0.084(2) Uani 1 1 d .
H4 H 0.6047 0.3844 0.2046 0.101 Uiso 1 1 calc R
C5 C 0.6376(11) 0.3747(4) 0.3187(5) 0.106(3) Uani 1 1 d .
H5 H 0.7363 0.3588 0.3252 0.127 Uiso 1 1 calc R
C6 C 0.5731(12) 0.3822(4) 0.3802(5) 0.110(3) Uani 1 1 d .
H6 H 0.6258 0.3710 0.4285 0.132 Uiso 1 1 calc R
C7 C 0.4329(13) 0.4061(5) 0.3712(5) 0.131(5) Uani 1 1 d .
H7 H 0.3896 0.4119 0.4137 0.157 Uiso 1 1 calc R
C8 C 0.3509(10) 0.4222(4) 0.2993(4) 0.105(3) Uani 1 1 d .
H8 H 0.2527 0.4382 0.2938 0.126 Uiso 1 1 calc R
C9 C 0.4525(7) 0.4283(3) -0.1024(4) 0.0604(16) Uani 1 1 d .
C10 C 0.4858(8) 0.3898(3) -0.1278(4) 0.0627(16) Uani 1 1 d .
C11 C 0.5173(11) 0.3449(3) -0.1617(5) 0.084(2) Uani 1 1 d .
C12 C 0.6569(16) 0.3183(4) -0.1284(6) 0.118(4) Uani 1 1 d .
H12 H 0.7309 0.3302 -0.0858 0.142 Uiso 1 1 calc R
C13 C 0.681(2) 0.2739(5) -0.1610(9) 0.171(7) Uani 1 1 d .
H13 H 0.7689 0.2547 -0.1386 0.205 Uiso 1 1 calc R
C14 C 0.574(3) 0.2579(5) -0.2265(13) 0.200(9) Uani 1 1 d .
H14 H 0.5925 0.2281 -0.2480 0.240 Uiso 1 1 calc R
C15 C 0.443(2) 0.2847(6) -0.2604(11) 0.185(8) Uani 1 1 d .
H15 H 0.3747 0.2739 -0.3055 0.223 Uiso 1 1 calc R
C16 C 0.4135(14) 0.3276(4) -0.2279(7) 0.128(4) Uani 1 1 d .
H16 H 0.3223 0.3456 -0.2503 0.153 Uiso 1 1 calc R
C17 C -0.0640(7) 0.4360(2) -0.1119(3) 0.0550(14) Uani 1 1 d .
C18 C -0.1489(7) 0.4266(2) -0.1736(4) 0.0576(15) Uani 1 1 d .
C19 C -0.2395(8) 0.4126(3) -0.2482(4) 0.0673(18) Uani 1 1 d .
C20 C -0.1941(12) 0.3717(4) -0.2839(5) 0.109(3) Uani 1 1 d .
H20 H -0.1074 0.3526 -0.2595 0.131 Uiso 1 1 calc R
C21 C -0.2839(16) 0.3602(5) -0.3584(7) 0.139(5) Uani 1 1 d .
H21 H -0.2549 0.3336 -0.3845 0.167 Uiso 1 1 calc R
C22 C -0.4130(16) 0.3880(7) -0.3919(6) 0.148(6) Uani 1 1 d .
H22 H -0.4727 0.3797 -0.4406 0.178 Uiso 1 1 calc R
C23 C -0.4552(14) 0.4264(6) -0.3570(6) 0.136(5) Uani 1 1 d .
H23 H -0.5437 0.4450 -0.3811 0.164 Uiso 1 1 calc R
C24 C -0.3678(11) 0.4393(4) -0.2843(5) 0.098(3) Uani 1 1 d .
H24 H -0.3979 0.4666 -0.2602 0.118 Uiso 1 1 calc R
C25 C 0.2451(7) 0.5628(2) -0.0803(4) 0.0563(14) Uani 1 1 d .
C26 C 0.1771(7) 0.5998(3) -0.1066(4) 0.0602(15) Uani 1 1 d .
C27 C 0.1050(8) 0.6451(3) -0.1395(4) 0.0655(17) Uani 1 1 d .
C28 C 0.0235(12) 0.6467(4) -0.2156(5) 0.100(3) Uani 1 1 d .
H28 H 0.0124 0.6186 -0.2453 0.120 Uiso 1 1 calc R
C29 C -0.0411(16) 0.6897(4) -0.2476(7) 0.134(4) Uani 1 1 d .
H29 H -0.0943 0.6905 -0.2992 0.161 Uiso 1 1 calc R
C30 C -0.0290(16) 0.7300(4) -0.2065(9) 0.133(4) Uani 1 1 d .
H30 H -0.0735 0.7589 -0.2291 0.160 Uiso 1 1 calc R
C31 C 0.0486(17) 0.7293(4) -0.1311(10) 0.142(5) Uani 1 1 d .
H31 H 0.0549 0.7574 -0.1017 0.170 Uiso 1 1 calc R
C32 C 0.1183(13) 0.6864(3) -0.0979(6) 0.109(3) Uani 1 1 d .
H32 H 0.1745 0.6863 -0.0467 0.131 Uiso 1 1 calc R
P1 P 0.0733(3) 0.35648(9) 0.50030(14) 0.0857(6) Uani 1 1 d .
F1 F 0.0307(10) 0.3750(3) 0.4152(4) 0.170(3) Uani 1 1 d .
F2 F -0.0659(10) 0.3876(4) 0.5101(6) 0.199(4) Uani 1 1 d .
F3 F -0.0427(16) 0.3144(4) 0.4765(6) 0.253(6) Uani 1 1 d .
F4 F 0.2166(14) 0.3314(4) 0.4816(8) 0.262(6) Uani 1 1 d .
F5 F 0.1877(9) 0.4014(3) 0.5218(4) 0.154(3) Uani 1 1 d .
F6 F 0.1197(14) 0.3373(5) 0.5800(5) 0.258(7) Uani 1 1 d .
O1 O -0.0189(9) 0.4761(2) 0.2609(3) 0.1017(19) Uani 1 1 d .
S1 S -0.0588(6) 0.51220(15) 0.31208(19) 0.1532(15) Uani 1 1 d D
C33 C 0.074(2) 0.5077(6) 0.4013(7) 0.186(7) Uani 1 1 d .
H33A H 0.0329 0.5261 0.4385 0.279 Uiso 1 1 calc R
H33B H 0.1774 0.5204 0.3981 0.279 Uiso 1 1 calc R
H33C H 0.0852 0.4742 0.4168 0.279 Uiso 1 1 calc R
C34 C -0.204(3) 0.4902(8) 0.3571(14) 0.353(19) Uani 1 1 d D
H34A H -0.2631 0.4645 0.3268 0.529 Uiso 1 1 calc R
H34B H -0.2764 0.5161 0.3627 0.529 Uiso 1 1 calc R
H34C H -0.1526 0.4778 0.4070 0.529 Uiso 1 1 calc R
O2 O 0.4803(9) 0.3356(2) 0.0500(5) 0.124(3) Uani 1 1 d .
S2 S 0.3712(4) 0.29186(12) 0.0473(2) 0.1371(12) Uani 1 1 d D
C35 C 0.476(2) 0.2450(5) 0.0138(14) 0.301(16) Uani 1 1 d D
H35A H 0.4581 0.2470 -0.0411 0.451 Uiso 1 1 calc R
H35B H 0.4382 0.2141 0.0279 0.451 Uiso 1 1 calc R
H35C H 0.5893 0.2481 0.0363 0.451 Uiso 1 1 calc R
C36 C 0.2118(14) 0.3010(5) -0.0316(8) 0.193(8) Uani 1 1 d D
H36A H 0.2369 0.3275 -0.0618 0.290 Uiso 1 1 calc R
H36B H 0.1157 0.3085 -0.0142 0.290 Uiso 1 1 calc R
H36C H 0.1947 0.2719 -0.0623 0.290 Uiso 1 1 calc R

loop_
_atom_site_aniso_label
_atom_site_aniso_U_11
_atom_site_aniso_U_22
_atom_site_aniso_U_33
_atom_site_aniso_U_23
_atom_site_aniso_U_13
_atom_site_aniso_U_12
Ag1 0.0423(2) 0.0664(3) 0.0436(2) -0.00235(19) 0.00483(17) -0.00009(19)
Ag2 0.0526(3) 0.0768(3) 0.0543(3) -0.0002(2) 0.0105(2) -0.0077(2)
Ag3 0.0450(2) 0.0646(3) 0.0524(3) -0.0058(2) 0.01110(19) 0.0002(2)
Ag4 0.0543(3) 0.0719(3) 0.0632(3) -0.0001(2) 0.0183(2) 0.0036(2)
Ag5 0.0513(12) 0.064(4) 0.080(3) -0.0156(9) 0.0292(14) -0.0129(7)
Ag5' 0.0532(11) 0.145(5) 0.0570(16) -0.026(3) 0.0210(10) -0.021(2)
C1 0.046(3) 0.078(4) 0.048(3) 0.003(3) 0.010(3) 0.007(3)
C2 0.041(3) 0.078(4) 0.045(3) 0.000(3) 0.007(2) 0.004(3)
C3 0.049(3) 0.076(4) 0.047(3) 0.006(3) 0.005(2) -0.002(3)
C4 0.069(5) 0.122(7) 0.061(4) 0.021(4) 0.014(3) 0.028(5)
C5 0.081(6) 0.148(9) 0.078(6) 0.034(6) -0.002(4) 0.037(6)
C6 0.092(6) 0.173(10) 0.059(5) 0.045(6) 0.006(4) 0.015(6)
C7 0.100(7) 0.243(15) 0.055(5) 0.036(7) 0.026(5) 0.034(8)
C8 0.072(5) 0.184(10) 0.059(5) 0.024(6) 0.016(4) 0.035(6)
C9 0.047(3) 0.079(4) 0.056(4) -0.014(3) 0.013(3) -0.008(3)
C10 0.064(4) 0.071(4) 0.059(4) -0.015(3) 0.025(3) -0.018(3)
C11 0.102(6) 0.068(5) 0.092(6) -0.026(4) 0.040(5) -0.015(4)
C12 0.170(11) 0.079(6) 0.109(8) 0.005(5) 0.039(7) 0.031(7)
C13 0.26(2) 0.095(9) 0.165(13) -0.003(9) 0.066(13) 0.069(11)
C14 0.29(3) 0.086(9) 0.25(2) -0.072(12) 0.11(2) -0.012(12)
C15 0.180(15) 0.161(15) 0.227(19) -0.135(15) 0.073(14) -0.042(12)
C16 0.107(7) 0.128(9) 0.156(10) -0.080(8) 0.048(7) -0.033(6)
C17 0.046(3) 0.067(4) 0.051(3) -0.010(3) 0.012(3) -0.005(3)
C18 0.052(3) 0.070(4) 0.054(4) -0.010(3) 0.017(3) -0.013(3)
C19 0.057(4) 0.099(5) 0.045(3) -0.016(3) 0.010(3) -0.021(4)
C20 0.100(7) 0.139(9) 0.085(6) -0.048(6) 0.016(5) -0.012(6)
C21 0.130(10) 0.185(13) 0.106(8) -0.093(9) 0.035(7) -0.049(9)
C22 0.116(9) 0.267(19) 0.056(6) -0.042(9) 0.007(6) -0.067(11)
C23 0.112(8) 0.214(14) 0.067(6) -0.022(8) -0.016(6) -0.007(9)
C24 0.081(6) 0.140(8) 0.067(5) -0.011(5) 0.002(4) -0.007(6)
C25 0.043(3) 0.068(4) 0.055(3) -0.001(3) 0.008(3) -0.005(3)
C26 0.042(3) 0.074(4) 0.064(4) -0.004(3) 0.012(3) -0.002(3)
C27 0.051(3) 0.066(4) 0.081(5) -0.001(3) 0.019(3) 0.008(3)
C28 0.117(7) 0.093(6) 0.083(6) 0.007(5) 0.007(5) 0.040(5)
C29 0.174(12) 0.105(8) 0.109(8) 0.022(7) 0.002(8) 0.059(8)
C30 0.143(11) 0.082(7) 0.175(13) 0.029(8) 0.036(9) 0.043(7)
C31 0.154(11) 0.069(6) 0.196(15) -0.033(8) 0.027(10) 0.016(7)
C32 0.123(8) 0.078(6) 0.113(8) -0.020(5) -0.002(6) 0.017(5)
P1 0.0846(14) 0.0799(14) 0.0858(15) 0.0000(11) 0.0052(11) 0.0099(11)
F1 0.181(7) 0.225(9) 0.092(4) 0.006(5) 0.008(4) -0.017(6)
F2 0.131(6) 0.248(11) 0.222(10) -0.044(8) 0.046(6) 0.045(7)
F3 0.322(14) 0.152(7) 0.222(10) 0.021(7) -0.068(9) -0.122(9)
F4 0.211(10) 0.222(11) 0.361(17) -0.011(11) 0.083(11) 0.116(9)
F5 0.135(6) 0.161(6) 0.151(6) -0.006(5) -0.003(4) -0.047(5)
F6 0.270(11) 0.316(13) 0.136(7) 0.133(8) -0.063(7) -0.113(10)
O1 0.149(6) 0.100(4) 0.063(3) -0.010(3) 0.039(3) 0.024(4)
S1 0.225(4) 0.146(3) 0.102(2) -0.009(2) 0.065(2) 0.066(3)
C33 0.29(2) 0.185(15) 0.075(7) -0.010(8) 0.027(10) 0.035(14)
C34 0.31(3) 0.22(2) 0.50(5) -0.18(3) 0.05(3) -0.11(2)
O2 0.113(5) 0.069(4) 0.179(7) 0.006(4) 0.010(5) -0.002(3)
S2 0.131(2) 0.106(2) 0.173(3) 0.049(2) 0.030(2) -0.0113(18)
C35 0.157(15) 0.078(9) 0.68(5) -0.031(17) 0.11(2) -0.005(9)
C36 0.119(10) 0.132(11) 0.30(2) 0.046(13) -0.004(12) -0.029(9)

loop_
_atom_type_symbol
_atom_type_description
_atom_type_scat_dispersion_real
_atom_type_scat_dispersion_imag
_atom_type_scat_source
C C 0.0033 0.0016 'International Tables Vol C Tables 4.2.6.8 and 6.1.1.4'
H H 0.0000 0.0000 'International Tables Vol C Tables 4.2.6.8 and 6.1.1.4'
O O 0.0106 0.0060 'International Tables Vol C Tables 4.2.6.8 and 6.1.1.4'
F F 0.0171 0.0103 'International Tables Vol C Tables 4.2.6.8 and 6.1.1.4'
P P 0.1023 0.0942 'International Tables Vol C Tables 4.2.6.8 and 6.1.1.4'
Ag Ag -0.8971 1.1015 'International Tables Vol C Tables 4.2.6.8 and 6.1.1.4'
S S 0.1246 0.1234 'International Tables Vol C Tables 4.2.6.8 and 6.1.1.4'

loop_
_geom_angle_atom_site_label_1
_geom_angle_atom_site_label_2
_geom_angle_atom_site_label_3
_geom_angle
_geom_angle_site_symmetry_1
_geom_angle_site_symmetry_3
C17 Ag1 C1 173.7(3) . .
C17 Ag1 Ag2 123.81(16) . .
C1 Ag1 Ag2 57.83(16) . .
C17 Ag1 Ag5 130.1(2) . .
C1 Ag1 Ag5 56.1(2) . .
Ag2 Ag1 Ag5 66.70(13) . .
C17 Ag1 Ag2 51.75(18) . 3_565
C1 Ag1 Ag2 134.41(19) . 3_565
Ag2 Ag1 Ag2 108.840(19) . 3_565
Ag5 Ag1 Ag2 78.34(14) . 3_565
C17 Ag1 Ag4 126.64(17) . .
C1 Ag1 Ag4 51.69(16) . .
Ag2 Ag1 Ag4 109.418(19) . .
Ag5 Ag1 Ag4 72.57(13) . .
Ag2 Ag1 Ag4 116.122(19) 3_565 .
C17 Ag1 Ag5' 48.7(2) . 3_565
C1 Ag1 Ag5' 131.8(2) . 3_565
Ag2 Ag1 Ag5' 75.30(11) . 3_565
Ag5 Ag1 Ag5' 116.7(4) . 3_565
Ag2 Ag1 Ag5' 68.4(4) 3_565 3_565
Ag4 Ag1 Ag5' 170.7(4) . 3_565
C17 Ag1 Ag3 92.09(17) . .
C1 Ag1 Ag3 91.24(17) . .
Ag2 Ag1 Ag3 124.46(2) . .
Ag5 Ag1 Ag3 57.83(13) . .
Ag2 Ag1 Ag3 59.022(15) 3_565 .
Ag4 Ag1 Ag3 57.259(15) . .
Ag5' Ag1 Ag3 127.2(4) 3_565 .
C17 Ag1 Ag5' 125.3(4) . .
C1 Ag1 Ag5' 60.9(4) . .
Ag2 Ag1 Ag5' 67.98(14) . .
Ag5 Ag1 Ag5' 4.9(4) . .
Ag2 Ag1 Ag5' 73.6(4) 3_565 .
Ag4 Ag1 Ag5' 76.0(3) . .
Ag5' Ag1 Ag5' 113.24(17) 3_565 .
Ag3 Ag1 Ag5' 56.52(13) . .
C17 Ag1 Ag5 48.2(2) . 3_565
C1 Ag1 Ag5 133.1(2) . 3_565
Ag2 Ag1 Ag5 75.62(12) . 3_565
Ag5 Ag1 Ag5 112.30(14) . 3_565
Ag2 Ag1 Ag5 63.36(13) 3_565 3_565
Ag4 Ag1 Ag5 174.37(11) . 3_565
Ag5' Ag1 Ag5 5.6(4) 3_565 3_565
Ag3 Ag1 Ag5 122.36(13) . 3_565
Ag5' Ag1 Ag5 108.6(3) . 3_565
O1 Ag2 C17 106.7(2) . 3_565
O1 Ag2 C25 95.4(2) . 3_565
C17 Ag2 C25 126.8(2) 3_565 3_565
O1 Ag2 C1 118.6(2) . .
C17 Ag2 C1 96.1(2) 3_565 .
C25 Ag2 C1 114.9(2) 3_565 .
O1 Ag2 C26 87.5(2) . 3_565
C17 Ag2 C26 153.0(2) 3_565 3_565
C25 Ag2 C26 26.72(19) 3_565 3_565
C1 Ag2 C26 97.0(2) . 3_565
O1 Ag2 Ag1 154.86(15) . .
C17 Ag2 Ag1 94.12(14) 3_565 .
C25 Ag2 Ag1 82.77(15) 3_565 .
C1 Ag2 Ag1 43.26(13) . .
C26 Ag2 Ag1 79.60(14) 3_565 .
O1 Ag2 Ag1 133.94(15) . 3_565
C17 Ag2 Ag1 42.84(14) 3_565 3_565
C25 Ag2 Ag1 87.54(15) 3_565 3_565
C1 Ag2 Ag1 101.08(14) . 3_565
C26 Ag2 Ag1 111.12(15) 3_565 3_565
Ag1 Ag2 Ag1 71.160(19) . 3_565
O1 Ag2 Ag3 89.42(18) . 3_565
C17 Ag2 Ag3 88.81(14) 3_565 3_565
C25 Ag2 Ag3 42.79(16) 3_565 3_565
C1 Ag2 Ag3 148.37(14) . 3_565
C26 Ag2 Ag3 68.00(14) 3_565 3_565
Ag1 Ag2 Ag3 105.313(19) . 3_565
Ag1 Ag2 Ag3 62.480(16) 3_565 3_565
O1 Ag2 Ag5 129.9(2) . .
C17 Ag2 Ag5 47.10(17) 3_565 .
C25 Ag2 Ag5 134.70(19) 3_565 .
C1 Ag2 Ag5 49.40(18) . .
C26 Ag2 Ag5 136.67(17) 3_565 .
Ag1 Ag2 Ag5 57.27(10) . .
Ag1 Ag2 Ag5 61.53(13) 3_565 .
Ag3 Ag2 Ag5 123.98(13) 3_565 .
C9 Ag3 C25 173.8(3) . .
C9 Ag3 Ag4 123.61(17) . 3_665
C25 Ag3 Ag4 58.60(16) . 3_665
C9 Ag3 Ag4 53.31(18) . .
C25 Ag3 Ag4 132.56(17) . .
Ag4 Ag3 Ag4 108.117(19) 3_665 .
C9 Ag3 Ag5 127.4(2) . .
C25 Ag3 Ag5 58.6(2) . .
Ag4 Ag3 Ag5 68.22(12) 3_665 .
Ag4 Ag3 Ag5 74.08(13) . .
C9 Ag3 Ag5' 133.5(5) . .
C25 Ag3 Ag5' 52.5(5) . .
Ag4 Ag3 Ag5' 64.5(3) 3_665 .
Ag4 Ag3 Ag5' 80.2(5) . .
Ag5 Ag3 Ag5' 6.2(5) . .
C9 Ag3 Ag2 124.18(17) . 3_565
C25 Ag3 Ag2 53.03(16) . 3_565
Ag4 Ag3 Ag2 111.61(2) 3_665 3_565
Ag4 Ag3 Ag2 117.77(2) . 3_565
Ag5 Ag3 Ag2 78.63(14) . 3_565
Ag5' Ag3 Ag2 76.2(2) . 3_565
C9 Ag3 Ag5 51.00(19) . 3_665
C25 Ag3 Ag5 130.79(19) . 3_665
Ag4 Ag3 Ag5 72.61(10) 3_665 3_665
Ag4 Ag3 Ag5 66.65(13) . 3_665
Ag5 Ag3 Ag5 110.34(14) . 3_665
Ag5' Ag3 Ag5 112.6(2) . 3_665
Ag2 Ag3 Ag5 171.02(13) 3_565 3_665
C9 Ag3 Ag1 91.25(18) . .
C25 Ag3 Ag1 91.19(17) . .
Ag4 Ag3 Ag1 127.162(19) 3_665 .
Ag4 Ag3 Ag1 59.436(15) . .
Ag5 Ag3 Ag1 58.95(12) . .
Ag5' Ag3 Ag1 62.8(3) . .
Ag2 Ag3 Ag1 58.498(15) 3_565 .
Ag5 Ag3 Ag1 125.94(13) 3_665 .
C9 Ag3 Ag5' 46.9(4) . 3_665
C25 Ag3 Ag5' 135.3(4) . 3_665
Ag4 Ag3 Ag5' 76.8(4) 3_665 3_665
Ag4 Ag3 Ag5' 61.7(4) . 3_665
Ag5 Ag3 Ag5' 109.6(2) . 3_665
Ag5' Ag3 Ag5' 112.5(2) . 3_665
Ag2 Ag3 Ag5' 170.3(2) 3_565 3_665
Ag5 Ag3 Ag5' 5.4(4) 3_665 3_665
Ag1 Ag3 Ag5' 120.8(4) . 3_665
O2 Ag4 C1 107.5(3) . .
O2 Ag4 C9 104.7(3) . .
C1 Ag4 C9 128.4(2) . .
O2 Ag4 C25 95.7(2) . 3_665
C1 Ag4 C25 120.1(2) . 3_665
C9 Ag4 C25 95.1(2) . 3_665
O2 Ag4 Ag3 136.32(19) . 3_665
C1 Ag4 Ag3 88.09(16) . 3_665
C9 Ag4 Ag3 95.41(16) . 3_665
C25 Ag4 Ag3 43.47(15) 3_665 3_665
O2 Ag4 Ag3 145.3(2) . .
C1 Ag4 Ag3 90.12(15) . .
C9 Ag4 Ag3 43.93(17) . .
C25 Ag4 Ag3 100.89(15) 3_665 .
Ag3 Ag4 Ag3 71.883(19) 3_665 .
O2 Ag4 Ag1 110.12(19) . .
C1 Ag4 Ag1 43.09(14) . .
C9 Ag4 Ag1 88.21(15) . .
C25 Ag4 Ag1 152.28(15) 3_665 .
Ag3 Ag4 Ag1 108.85(2) 3_665 .
Ag3 Ag4 Ag1 63.305(16) . .
O2 Ag4 Ag5' 109.8(5) . 3_665
C1 Ag4 Ag5' 141.7(4) . 3_665
C9 Ag4 Ag5' 47.6(2) . 3_665
C25 Ag4 Ag5' 47.9(2) 3_665 3_665
Ag3 Ag4 Ag5' 58.6(2) 3_665 3_665
Ag3 Ag4 Ag5' 63.3(4) . 3_665
Ag1 Ag4 Ag5' 126.2(4) . 3_665
O2 Ag4 Ag5 114.8(2) . 3_665
C1 Ag4 Ag5 137.10(19) . 3_665
C9 Ag4 Ag5 46.27(19) . 3_665
C25 Ag4 Ag5 50.25(19) 3_665 3_665
Ag3 Ag4 Ag5 56.32(10) 3_665 3_665
Ag3 Ag4 Ag5 58.56(13) . 3_665
Ag1 Ag4 Ag5 121.74(13) . 3_665
Ag5' Ag4 Ag5 5.1(4) 3_665 3_665
C9 Ag5 C17 118.7(3) 3_665 3_565
C9 Ag5 C1 117.8(4) 3_665 .
C17 Ag5 C1 96.0(3) 3_565 .
C9 Ag5 C25 94.3(3) 3_665 .
C17 Ag5 C25 108.0(3) 3_565 .
C1 Ag5 C25 123.6(3) . .
C9 Ag5 Ag3 94.3(3) 3_665 .
C17 Ag5 Ag3 139.9(3) 3_565 .
C1 Ag5 Ag3 86.8(2) . .
C25 Ag5 Ag3 43.00(18) . .
C9 Ag5 Ag1 147.3(3) 3_665 .
C17 Ag5 Ag1 92.3(2) 3_565 .
C1 Ag5 Ag1 42.85(16) . .
C25 Ag5 Ag1 84.9(2) . .
Ag3 Ag5 Ag1 63.23(12) . .
C9 Ag5 Ag3 42.0(2) 3_665 3_665
C17 Ag5 Ag3 150.4(3) 3_565 3_665
C1 Ag5 Ag3 82.4(2) . 3_665
C25 Ag5 Ag3 97.1(2) . 3_665
Ag3 Ag5 Ag3 69.66(14) . 3_665
Ag1 Ag5 Ag3 105.56(17) . 3_665
C9 Ag5 Ag1 143.6(3) 3_665 3_565
C17 Ag5 Ag1 39.50(18) 3_565 3_565
C1 Ag5 Ag1 96.2(2) . 3_565
C25 Ag5 Ag1 75.3(2) . 3_565
Ag3 Ag5 Ag1 100.4(2) . 3_565
Ag1 Ag5 Ag1 67.70(14) . 3_565
Ag3 Ag5 Ag1 170.0(2) 3_665 3_565
C9 Ag5 Ag2 140.2(3) 3_665 .
C17 Ag5 Ag2 46.20(19) 3_565 .
C1 Ag5 Ag2 50.18(18) . .
C25 Ag5 Ag2 124.5(3) . .
Ag3 Ag5 Ag2 119.20(18) . .
Ag1 Ag5 Ag2 56.03(11) . .
Ag3 Ag5 Ag2 128.1(2) 3_665 .
Ag1 Ag5 Ag2 55.12(11) 3_565 .
C9 Ag5 Ag4 45.96(19) 3_665 3_665
C17 Ag5 Ag4 134.9(3) 3_565 3_665
C1 Ag5 Ag4 129.2(3) . 3_665
C25 Ag5 Ag4 49.69(17) . 3_665
Ag3 Ag5 Ag4 55.45(12) . 3_665
Ag1 Ag5 Ag4 118.7(2) . 3_665
Ag3 Ag5 Ag4 54.79(11) 3_665 3_665
Ag1 Ag5 Ag4 121.0(2) 3_565 3_665
Ag2 Ag5 Ag4 173.8(2) . 3_665
C17 Ag5' C9 123.3(4) 3_565 3_665
C17 Ag5' C25 117.1(8) 3_565 .
C9 Ag5' C25 100.8(6) 3_665 .
C17 Ag5' Ag3 142.0(3) 3_565 .
C9 Ag5' Ag3 94.6(3) 3_665 .
C25 Ag5' Ag3 43.34(19) . .
C17 Ag5' Ag1 41.1(2) 3_565 3_565
C9 Ag5' Ag1 155.2(10) 3_665 3_565
C25 Ag5' Ag1 80.0(4) . 3_565
Ag3 Ag5' Ag1 102.22(18) . 3_565
C17 Ag5' Ag4 147.3(11) 3_565 3_665
C9 Ag5' Ag4 48.5(3) 3_665 3_665
C25 Ag5' Ag4 52.8(3) . 3_665
Ag3 Ag5' Ag4 56.88(13) . 3_665
Ag1 Ag5' Ag4 129.6(7) 3_565 3_665
C17 Ag5' Ag1 88.9(4) 3_565 .
C9 Ag5' Ag1 138.0(9) 3_665 .
C25 Ag5' Ag1 84.1(3) . .
Ag3 Ag5' Ag1 60.7(3) . .
Ag1 Ag5' Ag1 66.76(17) 3_565 .
Ag4 Ag5' Ag1 117.5(3) 3_665 .
C17 Ag5' Ag3 144.9(6) 3_565 3_665
C9 Ag5' Ag3 39.8(3) 3_665 3_665
C25 Ag5' Ag3 97.8(3) . 3_665
Ag3 Ag5' Ag3 67.5(2) . 3_665
Ag1 Ag5' Ag3 164.9(7) 3_565 3_665
Ag4 Ag5' Ag3 55.04(11) 3_665 3_665
Ag1 Ag5' Ag3 98.2(6) . 3_665
C2 C1 Ag1 159.4(6) . .
C2 C1 Ag4 95.7(4) . .
Ag1 C1 Ag4 85.2(2) . .
C2 C1 Ag5 119.4(6) . .
Ag1 C1 Ag5 81.0(3) . .
Ag4 C1 Ag5 93.2(3) . .
C2 C1 Ag2 100.6(4) . .
Ag1 C1 Ag2 78.90(19) . .
Ag4 C1 Ag2 163.6(3) . .
Ag5 C1 Ag2 80.4(2) . .
C1 C2 C3 178.6(7) . .
C4 C3 C8 118.6(6) . .
C4 C3 C2 121.1(6) . .
C8 C3 C2 120.4(6) . .
C3 C4 C5 120.0(8) . .
C3 C4 H4 120.0 . .
C5 C4 H4 120.0 . .
C6 C5 C4 121.0(8) . .
C6 C5 H5 119.5 . .
C4 C5 H5 119.5 . .
C7 C6 C5 119.5(8) . .
C7 C6 H6 120.3 . .
C5 C6 H6 120.3 . .
C6 C7 C8 121.0(9) . .
C6 C7 H7 119.5 . .
C8 C7 H7 119.5 . .
C3 C8 C7 119.8(8) . .
C3 C8 H8 120.1 . .
C7 C8 H8 120.1 . .
C10 C9 Ag3 165.6(6) . .
C10 C9 Ag5' 97.2(7) . 3_665
Ag3 C9 Ag5' 93.3(6) . 3_665
C10 C9 Ag4 108.1(5) . .
Ag3 C9 Ag4 82.8(2) . .
Ag5' C9 Ag4 84.0(4) 3_665 .
C10 C9 Ag5 102.5(5) . 3_665
Ag3 C9 Ag5 87.0(3) . 3_665
Ag5' C9 Ag5 7.8(6) 3_665 3_665
Ag4 C9 Ag5 87.8(3) . 3_665
C9 C10 C11 176.5(8) . .
C16 C11 C12 119.8(9) . .
C16 C11 C10 120.8(9) . .
C12 C11 C10 119.4(8) . .
C13 C12 C11 117.9(13) . .
C13 C12 H12 121.0 . .
C11 C12 H12 121.0 . .
C14 C13 C12 120.4(15) . .
C14 C13 H13 119.8 . .
C12 C13 H13 119.8 . .
C15 C14 C13 121.4(14) . .
C15 C14 H14 119.3 . .
C13 C14 H14 119.3 . .
C14 C15 C16 119.5(16) . .
C14 C15 H15 120.3 . .
C16 C15 H15 120.3 . .
C15 C16 C11 120.9(14) . .
C15 C16 H16 119.5 . .
C11 C16 H16 119.5 . .
C18 C17 Ag1 173.2(6) . .
C18 C17 Ag5' 94.8(5) . 3_565
Ag1 C17 Ag5' 90.2(3) . 3_565
C18 C17 Ag2 98.9(5) . 3_565
Ag1 C17 Ag2 85.4(2) . 3_565
Ag5' C17 Ag2 93.9(7) 3_565 3_565
C18 C17 Ag5 93.2(5) . 3_565
Ag1 C17 Ag5 92.3(3) . 3_565
Ag5' C17 Ag5 7.7(6) 3_565 3_565
Ag2 C17 Ag5 86.7(3) 3_565 3_565
C17 C18 C19 175.0(7) . .
C24 C19 C20 119.9(7) . .
C24 C19 C18 120.3(7) . .
C20 C19 C18 119.8(8) . .
C19 C20 C21 117.8(11) . .
C19 C20 H20 121.1 . .
C21 C20 H20 121.1 . .
C22 C21 C20 119.9(11) . .
C22 C21 H21 120.0 . .
C20 C21 H21 120.0 . .
C23 C22 C21 121.4(10) . .
C23 C22 H22 119.3 . .
C21 C22 H22 119.3 . .
C22 C23 C24 120.1(12) . .
C22 C23 H23 120.0 . .
C24 C23 H23 120.0 . .
C19 C24 C23 120.8(11) . .
C19 C24 H24 119.6 . .
C23 C24 H24 119.6 . .
C26 C25 Ag3 155.5(6) . .
C26 C25 Ag5' 120.1(7) . .
Ag3 C25 Ag5' 84.1(6) . .
C26 C25 Ag2 87.8(4) . 3_565
Ag3 C25 Ag2 84.2(2) . 3_565
Ag5' C25 Ag2 100.9(3) . 3_565
C26 C25 Ag4 107.7(5) . 3_665
Ag3 C25 Ag4 77.93(19) . 3_665
Ag5' C25 Ag4 79.4(2) . 3_665
Ag2 C25 Ag4 162.0(3) 3_565 3_665
C26 C25 Ag5 125.7(5) . .
Ag3 C25 Ag5 78.4(2) . .
Ag5' C25 Ag5 6.0(5) . .
Ag2 C25 Ag5 98.4(3) 3_565 .
Ag4 C25 Ag5 80.1(2) 3_665 .
C25 C26 C27 176.3(7) . .
C25 C26 Ag2 65.4(4) . 3_565
C27 C26 Ag2 117.3(4) . 3_565
C32 C27 C28 118.5(8) . .
C32 C27 C26 121.5(7) . .
C28 C27 C26 120.0(7) . .
C29 C28 C27 120.2(10) . .
C29 C28 H28 119.9 . .
C27 C28 H28 119.9 . .
C30 C29 C28 121.1(11) . .
C30 C29 H29 119.4 . .
C28 C29 H29 119.4 . .
C29 C30 C31 119.9(11) . .
C29 C30 H30 120.1 . .
C31 C30 H30 120.1 . .
C30 C31 C32 120.1(11) . .
C30 C31 H31 120.0 . .
C32 C31 H31 120.0 . .
C27 C32 C31 120.2(10) . .
C27 C32 H32 119.9 . .
C31 C32 H32 119.9 . .
F6 P1 F2 97.8(7) . .
F6 P1 F4 89.8(8) . .
F2 P1 F4 171.0(7) . .
F6 P1 F3 90.8(6) . .
F2 P1 F3 89.1(7) . .
F4 P1 F3 95.6(8) . .
F6 P1 F5 91.6(5) . .
F2 P1 F5 89.2(5) . .
F4 P1 F5 85.7(6) . .
F3 P1 F5 177.3(5) . .
F6 P1 F1 177.2(7) . .
F2 P1 F1 85.0(5) . .
F4 P1 F1 87.4(6) . .
F3 P1 F1 89.0(5) . .
F5 P1 F1 88.7(4) . .
S1 O1 Ag2 131.7(4) . .
O1 S1 C34 110.6(8) . .
O1 S1 C33 109.6(6) . .
C34 S1 C33 86.1(10) . .
S1 C33 H33A 109.5 . .
S1 C33 H33B 109.5 . .
H33A C33 H33B 109.5 . .
S1 C33 H33C 109.5 . .
H33A C33 H33C 109.5 . .
H33B C33 H33C 109.5 . .
S1 C34 H34A 109.5 . .
S1 C34 H34B 109.5 . .
H34A C34 H34B 109.5 . .
S1 C34 H34C 109.5 . .
H34A C34 H34C 109.5 . .
H34B C34 H34C 109.5 . .
S2 O2 Ag4 137.5(4) . .
O2 S2 C36 105.8(5) . .
O2 S2 C35 103.8(6) . .
C36 S2 C35 101.1(10) . .
S2 C35 H35A 109.5 . .
S2 C35 H35B 109.5 . .
H35A C35 H35B 109.5 . .
S2 C35 H35C 109.5 . .
H35A C35 H35C 109.5 . .
H35B C35 H35C 109.5 . .
S2 C36 H36A 109.5 . .
S2 C36 H36B 109.5 . .
H36A C36 H36B 109.5 . .
S2 C36 H36C 109.5 . .
H36A C36 H36C 109.5 . .
H36B C36 H36C 109.5 . .

loop_
_geom_bond_atom_site_label_1
_geom_bond_atom_site_label_2
_geom_bond_distance
_geom_bond_site_symmetry_2
Ag1 C17 2.067(6) .
Ag1 C1 2.083(6) .
Ag1 Ag2 2.9821(7) .
Ag1 Ag5 3.025(6) .
Ag1 Ag2 3.0307(7) 3_565
Ag1 Ag4 3.0382(7) .
Ag1 Ag5' 3.143(10) 3_565
Ag1 Ag3 3.1524(6) .
Ag1 Ag5' 3.216(18) .
Ag1 Ag5 3.248(7) 3_565
Ag2 O1 2.320(5) .
Ag2 C17 2.388(7) 3_565
Ag2 C25 2.447(6) 3_565
Ag2 C1 2.572(6) .
Ag2 C26 2.689(7) 3_565
Ag2 Ag1 3.0307(7) 3_565
Ag2 Ag3 3.0475(7) 3_565
Ag2 Ag5 3.302(7) .
Ag3 C9 2.076(7) .
Ag3 C25 2.081(7) .
Ag3 Ag4 2.9579(7) 3_665
Ag3 Ag4 2.9679(7) .
Ag3 Ag5 2.989(7) .
Ag3 Ag5' 3.016(7) .
Ag3 Ag2 3.0475(7) 3_565
Ag3 Ag5 3.099(7) 3_665
Ag3 Ag5' 3.235(14) 3_665
Ag4 O2 2.267(6) .
Ag4 C1 2.392(6) .
Ag4 C9 2.399(7) .
Ag4 C25 2.582(6) 3_665
Ag4 Ag3 2.9579(7) 3_665
Ag4 Ag5' 3.187(12) 3_665
Ag4 Ag5 3.335(7) 3_665
Ag5 C9 2.412(9) 3_665
Ag5 C17 2.423(9) 3_565
Ag5 C1 2.543(9) .
Ag5 C25 2.603(10) .
Ag5 Ag3 3.099(7) 3_665
Ag5 Ag1 3.248(7) 3_565
Ag5 Ag4 3.335(7) 3_665
Ag5' C17 2.361(10) 3_565
Ag5' C9 2.366(9) 3_665
Ag5' C25 2.406(16) .
Ag5' Ag1 3.143(10) 3_565
Ag5' Ag4 3.187(12) 3_665
Ag5' Ag3 3.235(14) 3_665
C1 C2 1.199(8) .
C2 C3 1.444(8) .
C3 C4 1.369(9) .
C3 C8 1.374(10) .
C4 C5 1.378(10) .
C4 H4 0.9300 .
C5 C6 1.350(13) .
C5 H5 0.9300 .
C6 C7 1.338(14) .
C6 H6 0.9300 .
C7 C8 1.387(11) .
C7 H7 0.9300 .
C8 H8 0.9300 .
C9 C10 1.208(9) .
C9 Ag5' 2.366(9) 3_665
C9 Ag5 2.412(9) 3_665
C10 C11 1.427(10) .
C11 C16 1.388(13) .
C11 C12 1.405(14) .
C12 C13 1.387(15) .
C12 H12 0.9300 .
C13 C14 1.38(2) .
C13 H13 0.9300 .
C14 C15 1.36(2) .
C14 H14 0.9300 .
C15 C16 1.363(16) .
C15 H15 0.9300 .
C16 H16 0.9300 .
C17 C18 1.201(8) .
C17 Ag5' 2.361(9) 3_565
C17 Ag2 2.388(7) 3_565
C17 Ag5 2.423(9) 3_565
C18 C19 1.433(8) .
C19 C24 1.351(12) .
C19 C20 1.387(12) .
C20 C21 1.412(13) .
C20 H20 0.9300 .
C21 C22 1.360(19) .
C21 H21 0.9300 .
C22 C23 1.316(19) .
C22 H22 0.9300 .
C23 C24 1.388(12) .
C23 H23 0.9300 .
C24 H24 0.9300 .
C25 C26 1.210(9) .
C25 Ag2 2.447(6) 3_565
C25 Ag4 2.582(6) 3_665
C26 C27 1.449(10) .
C26 Ag2 2.689(7) 3_565
C27 C32 1.349(11) .
C27 C28 1.379(11) .
C28 C29 1.372(13) .
C28 H28 0.9300 .
C29 C30 1.319(16) .
C29 H29 0.9300 .
C30 C31 1.359(17) .
C30 H30 0.9300 .
C31 C32 1.388(15) .
C31 H31 0.9300 .
C32 H32 0.9300 .
P1 F6 1.484(7) .
P1 F2 1.502(8) .
P1 F4 1.502(9) .
P1 F3 1.516(8) .
P1 F5 1.564(7) .
P1 F1 1.565(7) .
O1 S1 1.440(6) .
S1 C34 1.727(10) .
S1 C33 1.737(14) .
C33 H33A 0.9600 .
C33 H33B 0.9600 .
C33 H33C 0.9600 .
C34 H34A 0.9600 .
C34 H34B 0.9600 .
C34 H34C 0.9600 .
O2 S2 1.510(7) .
S2 C36 1.738(8) .
S2 C35 1.746(9) .
C35 H35A 0.9600 .
C35 H35B 0.9600 .
C35 H35C 0.9600 .
C36 H36A 0.9600 .
C36 H36B 0.9600 .
C36 H36C 0.9600 .
